data_1008665
loop_
_publ_author_name
'Sapina, F'
'Rodriguez-Carvajal, J'
'Sanchis, M J'
'Ibanez, R'
'Beltran, A'
'Beltran, D'

_publ_section_title 'Crystal and magnetic structure of Li2 Cu O2'
_journal_coden_ASTM SSCOA4
_journal_name_full 'Solid State Communications'
_journal_page_first 779
_journal_page_last 784
_journal_paper_doi 10.1016/0038-1098(90)90934-4
_journal_volume 74
_journal_year 1990
_chemical_formula_structural 'Li2 Cu O2'
_chemical_formula_sum 'Cu Li2 O2'
_chemical_name_systematic 'Dilithium copper oxide'
_space_group_IT_number 71
_symmetry_cell_setting orthorhombic
_symmetry_Int_Tables_number 71
_symmetry_space_group_name_Hall '-I 2 2'
_symmetry_space_group_name_H-M 'I m m m'
_cell_angle_alpha 90
_cell_angle_beta 90
_cell_angle_gamma 90
_cell_formula_units_Z 2
_cell_length_a 3.65447(5)
_cell_length_b 2.86022(3)
_cell_length_c 9.3774(1)
_cell_volume 98.0
_refine_ls_R_factor_all 0.0313
_cod_duplicate_entry 1006072
_cod_database_code 1008665

loop_
_symmetry_equiv_pos_as_xyz
x,y,z
x,-y,-z
-x,y,-z
-x,-y,z
-x,-y,-z
-x,y,z
x,-y,z
x,y,-z
1/2+x,1/2+y,1/2+z
1/2+x,1/2-y,1/2-z
1/2-x,1/2+y,1/2-z
1/2-x,1/2-y,1/2+z
1/2-x,1/2-y,1/2-z
1/2-x,1/2+y,1/2+z
1/2+x,1/2-y,1/2+z
1/2+x,1/2+y,1/2-z

loop_
_atom_site_label
_atom_site_type_symbol
_atom_site_symmetry_multiplicity
_atom_site_Wyckoff_symbol
_atom_site_fract_x
_atom_site_fract_y
_atom_site_fract_z
_atom_site_occupancy
_atom_site_attached_hydrogens
_atom_site_calc_flag
Li1 Li1+ 4 j 0.5 0. 0.2869(3) 1. 0 d
Cu1 Cu2+ 2 b 0. 0.5 0.5 1. 0 d
O1 O2- 4 i 0. 0. 0.3577(1) 1. 0 d

loop_
_atom_type_symbol
_atom_type_oxidation_number
Li1+ 1.000
Cu2+ 2.000
O2- -2.000
